data_8107464
loop_
_publ_author_name
'Lai, Shuai'
'Hou, Yun'
'Zhao, Feng-Lan'
'Meng, Qing-Guo'

_publ_section_title
;
 Crystal structure of
 (E)-7-methoxy-2-(4-methoxy-2-(trifluoromethyl)benzylidene)-3,4-dihydronaphthalen-1(2H)-one,
 C20H17F3O3
;
_journal_issue 3
_journal_name_full 'Zeitschrift f\"ur Kristallographie - New Crystal Structures'
_journal_page_first 445
_journal_page_last 447
_journal_paper_doi 10.1515/ncrs-2023-0024
_journal_volume 238
_journal_year 2023
_chemical_formula_moiety 'C20 H17 F3 O3'
_chemical_formula_sum 'C20 H17 F3 O3'
_chemical_formula_weight 362.33
_space_group_crystal_system monoclinic
_space_group_IT_number 14
_space_group_name_Hall '-P 2ybc'
_space_group_name_H-M_alt 'P 1 21/c 1'
_atom_sites_solution_hydrogens geom
_cell_angle_alpha 90
_cell_angle_beta 96.250(5)
_cell_angle_gamma 90
_cell_formula_units_Z 4
_cell_length_a 9.0684(4)
_cell_length_b 13.1942(6)
_cell_length_c 13.7883(7)
_cell_measurement_reflns_used 4449
_cell_measurement_temperature 99.9(2)
_cell_measurement_theta_max 29.3040
_cell_measurement_theta_min 2.9720
_cell_volume 1639.97(13)
_computing_cell_refinement 'CrysAlisPro 1.171.38.43f (Rigaku OD, 2017)'
_computing_data_collection 'CrysAlisPro 1.171.38.43f (Rigaku OD, 2017)'
_computing_data_reduction 'CrysAlisPro 1.171.38.43f (Rigaku OD, 2017)'
_computing_molecular_graphics 'Bruker SHELXTL'
_computing_publication_material 'Bruker SHELXTL'
_computing_structure_refinement 'SHELXL-2017/1 (Sheldrick, 2015)'
_computing_structure_solution 'SHELXL-2017/1 (Sheldrick, 2015)'
_diffrn_ambient_temperature 99.9(2)
_diffrn_measured_fraction_theta_full 1.000
_diffrn_measured_fraction_theta_max 1.000
_diffrn_measurement_device_type 'SuperNova, Dual, Cu at zero, AtlasS2'
_diffrn_measurement_method 'CCD plate'
_diffrn_radiation_type MoK\a
_diffrn_radiation_wavelength 0.71073
_diffrn_reflns_av_R_equivalents 0.0329
_diffrn_reflns_av_unetI/netI 0.0371
_diffrn_reflns_Laue_measured_fraction_full 1.000
_diffrn_reflns_Laue_measured_fraction_max 1.000
_diffrn_reflns_limit_h_max 10
_diffrn_reflns_limit_h_min -10
_diffrn_reflns_limit_k_max 13
_diffrn_reflns_limit_k_min -15
_diffrn_reflns_limit_l_max 12
_diffrn_reflns_limit_l_min -16
_diffrn_reflns_number 7489
_diffrn_reflns_point_group_measured_fraction_full 1.000
_diffrn_reflns_point_group_measured_fraction_max 1.000
_diffrn_reflns_theta_full 25.242
_diffrn_reflns_theta_max 25.496
_diffrn_reflns_theta_min 2.142
_diffrn_source 'micro-focus sealed X-ray tube'
_exptl_absorpt_coefficient_mu 0.120
_exptl_absorpt_correction_T_max 1.00000
_exptl_absorpt_correction_T_min 0.69432
_exptl_absorpt_correction_type multi-scan
_exptl_absorpt_process_details
;
CrysAlisPro 1.171.38.43f (Rigaku Oxford Diffraction, 2015)
Empirical absorption correction using spherical harmonics,
 implemented in SCALE3 ABSPACK scaling algorithm.
;
_exptl_crystal_colour colourless
_exptl_crystal_density_diffrn 1.468
_exptl_crystal_description block
_exptl_crystal_F_000 752
_exptl_crystal_size_max 0.150
_exptl_crystal_size_mid 0.130
_exptl_crystal_size_min 0.120
_refine_diff_density_max 0.203
_refine_diff_density_min -0.291
_refine_diff_density_rms 0.055
_refine_ls_extinction_coef .
_refine_ls_extinction_method none
_refine_ls_goodness_of_fit_ref 1.037
_refine_ls_hydrogen_treatment constr
_refine_ls_matrix_type full
_refine_ls_number_parameters 237
_refine_ls_number_reflns 3045
_refine_ls_number_restraints 0
_refine_ls_restrained_S_all 1.037
_refine_ls_R_factor_all 0.0476
_refine_ls_R_factor_gt 0.0415
_refine_ls_shift/su_max 0.001
_refine_ls_shift/su_mean 0.000
_refine_ls_structure_factor_coef Fsqd
_refine_ls_weighting_details 'w=1/[\s^2^(Fo^2^)+(0.0599P)^2^+0.3874P] where P=(Fo^2^+2Fc^2^)/3'
_refine_ls_weighting_scheme calc
_refine_ls_wR_factor_gt 0.1070
_refine_ls_wR_factor_ref 0.1125
_reflns_Friedel_coverage 0.000
_reflns_Friedel_fraction_full .
_reflns_Friedel_fraction_max .
_reflns_number_gt 2677
_reflns_number_total 3045
_reflns_threshold_expression 'I > 2\s(I)'
_cod_data_source_file suppl_j_ncrs-2023-0024_suppl.cif
_cod_data_source_block MZ-6-7
_cod_original_sg_symbol_H-M 'P 21/c'
_cod_database_code 8107464
_shelx_space_group_comment
;
The symmetry employed for this shelxl refinement is uniquely defined
by the following loop, which should always be used as a source of
symmetry information in preference to the above space-group names.
They are only intended as comments.
;
_shelx_estimated_absorpt_t_min 0.982
_shelx_estimated_absorpt_t_max 0.986

loop_
_space_group_symop_operation_xyz
'x, y, z'
'-x, y+1/2, -z+1/2'
'-x, -y, -z'
'x, -y-1/2, z-1/2'

loop_
_atom_site_label
_atom_site_type_symbol
_atom_site_fract_x
_atom_site_fract_y
_atom_site_fract_z
_atom_site_U_iso_or_equiv
_atom_site_adp_type
_atom_site_occupancy
_atom_site_site_symmetry_order
_atom_site_calc_flag
_atom_site_refinement_flags_posn
_atom_site_refinement_flags_adp
_atom_site_refinement_flags_occupancy
_atom_site_disorder_assembly
_atom_site_disorder_group
C1 C 0.65903(18) 0.85750(12) 0.75806(11) 0.0233(4) Uani 1 1 d . . . . .
C2 C 0.52023(17) 0.87935(12) 0.80475(11) 0.0227(4) Uani 1 1 d . . . . .
C3 C 0.47743(18) 0.98904(12) 0.81346(12) 0.0271(4) Uani 1 1 d . . . . .
H3A H 0.404935 0.994976 0.859948 0.033 Uiso 1 1 calc R U . . .
H3B H 0.431623 1.012871 0.750752 0.033 Uiso 1 1 calc R U . . .
C4 C 0.61089(19) 1.05553(12) 0.84653(12) 0.0273(4) Uani 1 1 d . . . . .
H4A H 0.581050 1.126148 0.842785 0.033 Uiso 1 1 calc R U . . .
H4B H 0.645118 1.040365 0.914076 0.033 Uiso 1 1 calc R U . . .
C5 C 0.83547(19) 1.11643(12) 0.77025(12) 0.0260(4) Uani 1 1 d . . . . .
H5 H 0.822365 1.179616 0.797941 0.031 Uiso 1 1 calc R U . . .
C6 C 0.95318(18) 1.10252(12) 0.71576(12) 0.0261(4) Uani 1 1 d . . . . .
H6 H 1.018474 1.155375 0.707433 0.031 Uiso 1 1 calc R U . . .
C7 C 0.97262(18) 1.00806(12) 0.67346(11) 0.0240(4) Uani 1 1 d . . . . .
C8 C 0.87565(18) 0.92996(12) 0.68672(11) 0.0234(4) Uani 1 1 d . . . . .
H8 H 0.888982 0.867084 0.658471 0.028 Uiso 1 1 calc R U . . .
C9 C 0.75768(17) 0.94476(11) 0.74228(11) 0.0215(3) Uani 1 1 d . . . . .
C10 C 0.73627(17) 1.03941(12) 0.78504(11) 0.0229(4) Uani 1 1 d . . . . .
C11 C 0.45120(18) 0.79930(12) 0.83858(11) 0.0233(4) Uani 1 1 d . . . . .
H11 H 0.492558 0.736336 0.827811 0.028 Uiso 1 1 calc R U . . .
C12 C 0.31823(17) 0.79841(11) 0.89061(11) 0.0220(3) Uani 1 1 d . . . . .
C13 C 0.30686(17) 0.73063(11) 0.96888(11) 0.0205(3) Uani 1 1 d . . . . .
C14 C 0.18284(17) 0.72872(11) 1.01812(11) 0.0223(3) Uani 1 1 d . . . . .
H14 H 0.177658 0.683316 1.069226 0.027 Uiso 1 1 calc R U . . .
C15 C 0.06522(17) 0.79426(11) 0.99190(11) 0.0227(4) Uani 1 1 d . . . . .
C16 C 0.07080(18) 0.85976(12) 0.91389(12) 0.0247(4) Uani 1 1 d . . . . .
H16 H -0.008410 0.902745 0.894950 0.030 Uiso 1 1 calc R U . . .
C17 C 0.19630(18) 0.86046(12) 0.86423(12) 0.0250(4) Uani 1 1 d . . . . .
H17 H 0.198868 0.904022 0.811408 0.030 Uiso 1 1 calc R U . . .
C18 C 1.16961(19) 1.06935(12) 0.58758(13) 0.0315(4) Uani 1 1 d . . . . .
H18A H 1.102901 1.117475 0.554077 0.047 Uiso 1 1 calc R U . . .
H18B H 1.237668 1.045225 0.544134 0.047 Uiso 1 1 calc R U . . .
H18C H 1.223877 1.101359 0.642947 0.047 Uiso 1 1 calc R U . . .
C19 C 0.43031(17) 0.65857(12) 1.00020(11) 0.0240(4) Uani 1 1 d . . . . .
C20 C -0.16949(19) 0.85596(13) 1.02981(15) 0.0336(4) Uani 1 1 d . . . . .
H20A H -0.131895 0.923978 1.035071 0.050 Uiso 1 1 calc R U . . .
H20B H -0.238349 0.845630 1.077069 0.050 Uiso 1 1 calc R U . . .
H20C H -0.218968 0.845282 0.965470 0.050 Uiso 1 1 calc R U . . .
F1 F 0.56347(10) 0.70360(7) 1.01402(7) 0.0332(3) Uani 1 1 d . . . . .
F2 F 0.44254(11) 0.58498(7) 0.93359(7) 0.0335(3) Uani 1 1 d . . . . .
F3 F 0.41204(11) 0.61127(7) 1.08397(7) 0.0306(3) Uani 1 1 d . . . . .
O1 O 1.08689(13) 0.98608(8) 0.61966(9) 0.0311(3) Uani 1 1 d . . . . .
O2 O 0.69183(14) 0.77092(8) 0.73599(9) 0.0321(3) Uani 1 1 d . . . . .
O3 O -0.04984(12) 0.78627(8) 1.04735(8) 0.0268(3) Uani 1 1 d . . . . .

loop_
_atom_site_aniso_label
_atom_site_aniso_U_11
_atom_site_aniso_U_22
_atom_site_aniso_U_33
_atom_site_aniso_U_23
_atom_site_aniso_U_13
_atom_site_aniso_U_12
C1 0.0279(9) 0.0247(8) 0.0175(8) 0.0027(6) 0.0042(7) 0.0029(7)
C2 0.0245(8) 0.0250(8) 0.0186(8) 0.0013(6) 0.0025(6) 0.0010(6)
C3 0.0290(9) 0.0263(8) 0.0274(9) 0.0016(7) 0.0092(7) 0.0044(7)
C4 0.0334(9) 0.0242(8) 0.0254(9) -0.0026(7) 0.0081(7) 0.0029(7)
C5 0.0323(9) 0.0234(8) 0.0221(8) -0.0030(6) 0.0019(7) 0.0021(7)
C6 0.0288(9) 0.0252(8) 0.0241(9) 0.0028(7) 0.0017(7) -0.0024(7)
C7 0.0256(8) 0.0264(8) 0.0206(8) 0.0037(6) 0.0049(7) 0.0042(7)
C8 0.0281(8) 0.0215(8) 0.0211(8) 0.0017(6) 0.0044(7) 0.0046(6)
C9 0.0240(8) 0.0238(8) 0.0163(8) 0.0030(6) 0.0004(6) 0.0032(6)
C10 0.0261(8) 0.0250(8) 0.0174(8) 0.0028(6) 0.0020(6) 0.0037(7)
C11 0.0266(8) 0.0246(8) 0.0188(8) 0.0003(6) 0.0025(7) 0.0033(6)
C12 0.0259(8) 0.0203(8) 0.0198(8) -0.0013(6) 0.0025(7) -0.0012(6)
C13 0.0238(8) 0.0184(7) 0.0193(8) -0.0037(6) 0.0020(6) -0.0015(6)
C14 0.0276(8) 0.0200(8) 0.0194(8) -0.0003(6) 0.0033(7) -0.0030(6)
C15 0.0222(8) 0.0215(8) 0.0246(8) -0.0050(6) 0.0036(7) -0.0043(6)
C16 0.0220(8) 0.0223(8) 0.0290(9) -0.0004(6) -0.0006(7) 0.0011(6)
C17 0.0280(9) 0.0241(8) 0.0226(8) 0.0035(6) 0.0011(7) -0.0013(7)
C18 0.0300(9) 0.0284(9) 0.0378(10) 0.0074(8) 0.0120(8) 0.0009(7)
C19 0.0272(9) 0.0233(8) 0.0220(8) 0.0000(6) 0.0045(7) -0.0018(6)
C20 0.0245(9) 0.0317(9) 0.0462(11) 0.0001(8) 0.0104(8) 0.0027(7)
F1 0.0235(5) 0.0366(6) 0.0387(6) 0.0075(4) 0.0003(4) -0.0016(4)
F2 0.0428(6) 0.0265(5) 0.0312(6) -0.0031(4) 0.0046(5) 0.0117(4)
F3 0.0330(5) 0.0330(5) 0.0261(5) 0.0100(4) 0.0050(4) 0.0045(4)
O1 0.0316(6) 0.0252(6) 0.0396(7) 0.0040(5) 0.0178(6) 0.0023(5)
O2 0.0387(7) 0.0224(6) 0.0382(7) 0.0003(5) 0.0179(6) 0.0027(5)
O3 0.0231(6) 0.0267(6) 0.0319(7) -0.0002(5) 0.0091(5) 0.0013(5)

loop_
_atom_type_symbol
_atom_type_description
_atom_type_scat_dispersion_real
_atom_type_scat_dispersion_imag
_atom_type_scat_source
C C 0.0033 0.0016 'International Tables Vol C Tables 4.2.6.8 and 6.1.1.4'
H H 0.0000 0.0000 'International Tables Vol C Tables 4.2.6.8 and 6.1.1.4'
O O 0.0106 0.0060 'International Tables Vol C Tables 4.2.6.8 and 6.1.1.4'
F F 0.0171 0.0103 'International Tables Vol C Tables 4.2.6.8 and 6.1.1.4'

loop_
_geom_angle_atom_site_label_1
_geom_angle_atom_site_label_2
_geom_angle_atom_site_label_3
_geom_angle
_geom_angle_site_symmetry_1
_geom_angle_site_symmetry_3
O2 C1 C9 121.20(14) . .
O2 C1 C2 121.45(14) . .
C9 C1 C2 117.32(13) . .
C11 C2 C1 116.33(14) . .
C11 C2 C3 126.61(14) . .
C1 C2 C3 116.97(13) . .
C2 C3 C4 111.95(13) . .
C2 C3 H3A 109.2 . .
C4 C3 H3A 109.2 . .
C2 C3 H3B 109.2 . .
C4 C3 H3B 109.2 . .
H3A C3 H3B 107.9 . .
C10 C4 C3 111.96(13) . .
C10 C4 H4A 109.2 . .
C3 C4 H4A 109.2 . .
C10 C4 H4B 109.2 . .
C3 C4 H4B 109.2 . .
H4A C4 H4B 107.9 . .
C6 C5 C10 122.28(15) . .
C6 C5 H5 118.9 . .
C10 C5 H5 118.9 . .
C5 C6 C7 119.06(15) . .
C5 C6 H6 120.5 . .
C7 C6 H6 120.5 . .
O1 C7 C8 116.38(14) . .
O1 C7 C6 123.58(15) . .
C8 C7 C6 120.03(14) . .
C7 C8 C9 120.39(14) . .
C7 C8 H8 119.8 . .
C9 C8 H8 119.8 . .
C8 C9 C10 120.29(14) . .
C8 C9 C1 118.74(13) . .
C10 C9 C1 120.93(13) . .
C5 C10 C9 117.94(14) . .
C5 C10 C4 121.39(14) . .
C9 C10 C4 120.65(14) . .
C2 C11 C12 128.10(14) . .
C2 C11 H11 116.0 . .
C12 C11 H11 116.0 . .
C17 C12 C13 116.72(14) . .
C17 C12 C11 122.59(14) . .
C13 C12 C11 120.65(14) . .
C14 C13 C12 121.31(14) . .
C14 C13 C19 118.17(14) . .
C12 C13 C19 120.52(13) . .
C13 C14 C15 120.37(14) . .
C13 C14 H14 119.8 . .
C15 C14 H14 119.8 . .
O3 C15 C16 125.36(14) . .
O3 C15 C14 114.74(14) . .
C16 C15 C14 119.88(14) . .
C15 C16 C17 119.18(15) . .
C15 C16 H16 120.4 . .
C17 C16 H16 120.4 . .
C16 C17 C12 122.46(14) . .
C16 C17 H17 118.8 . .
C12 C17 H17 118.8 . .
O1 C18 H18A 109.5 . .
O1 C18 H18B 109.5 . .
H18A C18 H18B 109.5 . .
O1 C18 H18C 109.5 . .
H18A C18 H18C 109.5 . .
H18B C18 H18C 109.5 . .
F3 C19 F1 106.15(13) . .
F3 C19 F2 106.19(12) . .
F1 C19 F2 106.02(12) . .
F3 C19 C13 112.72(12) . .
F1 C19 C13 113.17(13) . .
F2 C19 C13 112.03(13) . .
O3 C20 H20A 109.5 . .
O3 C20 H20B 109.5 . .
H20A C20 H20B 109.5 . .
O3 C20 H20C 109.5 . .
H20A C20 H20C 109.5 . .
H20B C20 H20C 109.5 . .
C7 O1 C18 117.32(12) . .
C15 O3 C20 118.09(13) . .

loop_
_geom_bond_atom_site_label_1
_geom_bond_atom_site_label_2
_geom_bond_distance
_geom_bond_site_symmetry_2
C1 O2 1.2271(19) .
C1 C9 1.488(2) .
C1 C2 1.503(2) .
C2 C11 1.337(2) .
C2 C3 1.507(2) .
C3 C4 1.524(2) .
C3 H3A 0.9700 .
C3 H3B 0.9700 .
C4 C10 1.506(2) .
C4 H4A 0.9700 .
C4 H4B 0.9700 .
C5 C6 1.383(2) .
C5 C10 1.387(2) .
C5 H5 0.9300 .
C6 C7 1.395(2) .
C6 H6 0.9300 .
C7 O1 1.3696(18) .
C7 C8 1.380(2) .
C8 C9 1.396(2) .
C8 H8 0.9300 .
C9 C10 1.403(2) .
C11 C12 1.469(2) .
C11 H11 0.9300 .
C12 C17 1.392(2) .
C12 C13 1.414(2) .
C13 C14 1.376(2) .
C13 C19 1.496(2) .
C14 C15 1.390(2) .
C14 H14 0.9300 .
C15 O3 1.3631(17) .
C15 C16 1.385(2) .
C16 C17 1.391(2) .
C16 H16 0.9300 .
C17 H17 0.9300 .
C18 O1 1.4275(19) .
C18 H18A 0.9600 .
C18 H18B 0.9600 .
C18 H18C 0.9600 .
C19 F3 1.3388(18) .
C19 F1 1.3407(18) .
C19 F2 1.3493(18) .
C20 O3 1.423(2) .
C20 H20A 0.9600 .
C20 H20B 0.9600 .
C20 H20C 0.9600 .

loop_
_geom_hbond_atom_site_label_D
_geom_hbond_atom_site_label_H
_geom_hbond_atom_site_label_A
_geom_hbond_distance_DH
_geom_hbond_distance_HA
_geom_hbond_distance_DA
_geom_hbond_angle_DHA
_geom_hbond_site_symmetry_A
_geom_hbond_publ_flag
C18 H18B F3 0.96 2.62 3.246(2) 123.0 4_675 yes
C18 H18A O3 0.96 2.65 3.520(2) 151.6 2_656 yes
C14 H14 O1 0.93 2.51 3.3188(19) 146.1 4_476 yes
C8 H8 O3 0.93 2.63 3.5457(19) 167.0 4_675 yes

loop_
_geom_torsion_atom_site_label_1
_geom_torsion_atom_site_label_2
_geom_torsion_atom_site_label_3
_geom_torsion_atom_site_label_4
_geom_torsion
_geom_torsion_site_symmetry_1
_geom_torsion_site_symmetry_2
_geom_torsion_site_symmetry_3
_geom_torsion_site_symmetry_4
O2 C1 C2 C11 13.0(2) . . . .
C9 C1 C2 C11 -165.20(15) . . . .
O2 C1 C2 C3 -170.08(15) . . . .
C9 C1 C2 C3 11.7(2) . . . .
C11 C2 C3 C4 133.67(17) . . . .
C1 C2 C3 C4 -42.86(19) . . . .
C2 C3 C4 C10 51.33(18) . . . .
C10 C5 C6 C7 0.5(2) . . . .
C5 C6 C7 O1 -178.86(14) . . . .
C5 C6 C7 C8 -0.4(2) . . . .
O1 C7 C8 C9 178.65(14) . . . .
C6 C7 C8 C9 0.1(2) . . . .
C7 C8 C9 C10 0.2(2) . . . .
C7 C8 C9 C1 -177.65(15) . . . .
O2 C1 C9 C8 10.9(2) . . . .
C2 C1 C9 C8 -170.86(14) . . . .
O2 C1 C9 C10 -166.89(15) . . . .
C2 C1 C9 C10 11.3(2) . . . .
C6 C5 C10 C9 -0.3(2) . . . .
C6 C5 C10 C4 178.59(15) . . . .
C8 C9 C10 C5 -0.1(2) . . . .
C1 C9 C10 C5 177.70(14) . . . .
C8 C9 C10 C4 -178.93(14) . . . .
C1 C9 C10 C4 -1.2(2) . . . .
C3 C4 C10 C5 150.61(15) . . . .
C3 C4 C10 C9 -30.6(2) . . . .
C1 C2 C11 C12 177.29(15) . . . .
C3 C2 C11 C12 0.7(3) . . . .
C2 C11 C12 C17 41.1(3) . . . .
C2 C11 C12 C13 -141.11(17) . . . .
C17 C12 C13 C14 -1.9(2) . . . .
C11 C12 C13 C14 -179.81(14) . . . .
C17 C12 C13 C19 177.94(14) . . . .
C11 C12 C13 C19 0.1(2) . . . .
C12 C13 C14 C15 -0.2(2) . . . .
C19 C13 C14 C15 179.90(14) . . . .
C13 C14 C15 O3 -178.83(13) . . . .
C13 C14 C15 C16 2.0(2) . . . .
O3 C15 C16 C17 179.42(14) . . . .
C14 C15 C16 C17 -1.5(2) . . . .
C15 C16 C17 C12 -0.8(2) . . . .
C13 C12 C17 C16 2.4(2) . . . .
C11 C12 C17 C16 -179.72(15) . . . .
C14 C13 C19 F3 -9.8(2) . . . .
C12 C13 C19 F3 170.29(13) . . . .
C14 C13 C19 F1 -130.32(14) . . . .
C12 C13 C19 F1 49.81(19) . . . .
C14 C13 C19 F2 109.87(15) . . . .
C12 C13 C19 F2 -70.00(18) . . . .
C8 C7 O1 C18 167.15(15) . . . .
C6 C7 O1 C18 -14.3(2) . . . .
C16 C15 O3 C20 -5.5(2) . . . .
C14 C15 O3 C20 175.38(14) . . . .
